data_8102030
loop_
_publ_author_name
'Xu, S.-P.'
'Liu, C.-H.'
'Cao, P.'

_publ_section_title
;
Crystal structure of tetra(2-aminopyrimidine)di-methanolato-dinickel
(II) di(tetrafluoroborate), [Ni~2~(CH~3~O)~2~(C~4~H~5~N~3~)~4~][BF~4~]
~2~
;
_journal_issue 3
_journal_name_full 'Zeitschrift f\"ur Kristallographie - New Crystal Structures'
_journal_page_first 403
_journal_page_last 404
_journal_volume 221
_journal_year 2006
_chemical_formula_moiety '(C18H26N12Ni2O2), (B2F8)'
_chemical_formula_structural '[Ni2(CH3O)2(C4H5N3)4][BF4]2'
_chemical_formula_sum 'C18 H26 B2 F8 N12 Ni2 O2'
_chemical_formula_weight 733.55
_chemical_name_systematic
; 
 tetra(2-aminopyrimidine)dimethanolato-dinickel(II) di(tetrafluoroborate)
;
_space_group_IT_number 12
_symmetry_cell_setting monoclinic
_symmetry_space_group_name_Hall '-C 2y'
_symmetry_space_group_name_H-M 'C 1 2/m 1'
_atom_sites_solution_hydrogens geom
_atom_sites_solution_primary direct
_atom_sites_solution_secondary difmap
_audit_creation_method SHELXL-97
_cell_angle_alpha 90.00
_cell_angle_beta 132.360(10)
_cell_angle_gamma 90.00
_cell_formula_units_Z 2
_cell_length_a 16.341(6)
_cell_length_b 14.796(2)
_cell_length_c 12.051(4)
_cell_measurement_reflns_used 620
_cell_measurement_temperature 293(2)
_cell_measurement_theta_max 26.6
_cell_measurement_theta_min 6.8
_cell_volume 2153.0(12)
_computing_cell_refinement SMART'
_computing_data_collection 'SMART (Siemens, 1996)'
_computing_data_reduction 'SAINT (Siemens, 1996)'
_computing_molecular_graphics 'SHELXTL (Sheldrick, 1997)'
_computing_publication_material SHELXTL
_computing_structure_refinement 'SHELXL-97 (Sheldrick, 1997)'
_computing_structure_solution 'SHELXS-97 (Sheldrick, 1997)'
_diffrn_ambient_temperature 293(2)
_diffrn_measured_fraction_theta_full 0.995
_diffrn_measured_fraction_theta_max 0.995
_diffrn_measurement_device_type 'CCD area detector'
_diffrn_measurement_method '\f and \w scans'
_diffrn_radiation_monochromator graphite
_diffrn_radiation_source 'fine-focus sealed tube'
_diffrn_radiation_type MoK\a
_diffrn_radiation_wavelength 0.71073
_diffrn_reflns_av_R_equivalents 0.0319
_diffrn_reflns_av_sigmaI/netI 0.0270
_diffrn_reflns_limit_h_max 21
_diffrn_reflns_limit_h_min 0
_diffrn_reflns_limit_k_max 19
_diffrn_reflns_limit_k_min 0
_diffrn_reflns_limit_l_max 11
_diffrn_reflns_limit_l_min -15
_diffrn_reflns_number 2643
_diffrn_reflns_theta_full 27.49
_diffrn_reflns_theta_max 27.49
_diffrn_reflns_theta_min 2.75
_diffrn_standards_decay_% 0
_diffrn_standards_interval_count 0
_diffrn_standards_interval_time 0
_diffrn_standards_number 0
_exptl_absorpt_coefficient_mu 0.937
_exptl_absorpt_correction_T_max 0.768
_exptl_absorpt_correction_T_min 0.698
_exptl_absorpt_correction_type multi-scan
_exptl_absorpt_process_details 'SADABS [8]'
_exptl_crystal_colour yellow
_exptl_crystal_density_diffrn 1.132
_exptl_crystal_density_method 'not measured'
_exptl_crystal_description squre
_exptl_crystal_F_000 744
_exptl_crystal_size_max 0.45
_exptl_crystal_size_mid 0.34
_exptl_crystal_size_min 0.30
_refine_diff_density_max 0.940
_refine_diff_density_min -0.584
_refine_diff_density_rms 0.105
_refine_ls_extinction_method none
_refine_ls_goodness_of_fit_ref 1.109
_refine_ls_hydrogen_treatment constr
_refine_ls_matrix_type full
_refine_ls_number_parameters 108
_refine_ls_number_reflns 2556
_refine_ls_number_restraints 0
_refine_ls_restrained_S_all 1.109
_refine_ls_R_factor_all 0.0819
_refine_ls_R_factor_gt 0.0626
_refine_ls_shift/su_max 0.019
_refine_ls_shift/su_mean 0.004
_refine_ls_structure_factor_coef Fsqd
_refine_ls_weighting_details 'calc w=1/[\s^2^(Fo^2^)+(0.1213P)^2^+2.5083P] where P=(Fo^2^+2Fc^2^)/3'
_refine_ls_weighting_scheme calc
_refine_ls_wR_factor_gt 0.1808
_refine_ls_wR_factor_ref 0.2008
_reflns_number_gt 2018
_reflns_number_total 2556
_reflns_threshold_expression >2sigma(I)
_cod_data_source_file 1267-1848.cff
_cod_data_source_block ni
_cod_original_cell_volume 2153.0(11)
_cod_original_sg_symbol_H-M C12/m1
_cod_database_code 8102030

loop_
_symmetry_equiv_pos_as_xyz
'x, y, z'
'-x, y, -z'
'x+1/2, y+1/2, z'
'-x+1/2, y+1/2, -z'
'-x, -y, -z'
'x, -y, z'
'-x+1/2, -y+1/2, -z'
'x+1/2, -y+1/2, z'

loop_
_atom_site_label
_atom_site_type_symbol
_atom_site_fract_x
_atom_site_fract_y
_atom_site_fract_z
_atom_site_U_iso_or_equiv
_atom_site_adp_type
_atom_site_occupancy
_atom_site_symmetry_multiplicity
_atom_site_Wyckoff_symbol
_atom_site_calc_flag
_atom_site_refinement_flags
_atom_site_disorder_assembly
_atom_site_disorder_group
Ni1 Ni 0.0000 0.10015(4) 0.0000 0.0420(3) Uani 1 4 g d S . .
O1 O 0.0972(3) 0.0000 0.1197(4) 0.0475(8) Uani 1 4 i d S . .
C5 C 0.2122(5) 0.0000 0.2007(8) 0.0690(17) Uani 1 4 i d S . .
H5A H 0.2443 -0.0568 0.2526 0.080 Uiso 1 8 j d R . .
H5B H 0.2222 0.0000 0.1312 0.080 Uiso 1 4 i d SR . .
N1 N 0.1164(3) 0.1969(2) 0.1246(4) 0.0548(8) Uani 1 8 j d . . .
N2 N 0.1491(4) 0.1671(3) 0.3384(5) 0.0853(15) Uani 1 8 j d . . .
H2A H 0.1825 0.1805 0.4338 0.080 Uiso 1 8 j d R . .
H2B H 0.1015 0.1201 0.2910 0.080 Uiso 1 8 j d R . .
N3 N 0.2423(4) 0.2853(3) 0.3459(5) 0.0759(12) Uani 1 8 j d . . .
C1 C 0.1687(4) 0.2154(3) 0.2685(5) 0.0590(10) Uani 1 8 j d . . .
C2 C 0.2640(5) 0.3337(4) 0.2769(6) 0.0821(16) Uani 1 8 j d . . .
H2 H 0.3163 0.3826 0.3314 0.080 Uiso 1 8 j d R . .
C3 C 0.2177(6) 0.3168(4) 0.1334(7) 0.0896(18) Uani 1 8 j d . . .
H3 H 0.2371 0.3515 0.0865 0.080 Uiso 1 8 j d R . .
C4 C 0.1409(5) 0.2485(3) 0.0581(6) 0.0713(13) Uani 1 8 j d . . .
H4 H 0.1038 0.2363 -0.0447 0.080 Uiso 1 8 j d R . .
B1 B 0.0628(4) 0.0000 -0.2230(5) 0.0258(8) Uani 1 4 i d S . .
F1 F -0.0454(5) 0.0000 -0.3598(6) 0.1061(16) Uani 1 4 i d S . .
F2 F 0.1393(6) 0.0000 -0.2365(9) 0.117(2) Uani 1 4 i d S . .
F3 F 0.0765(3) 0.0785(2) -0.1434(4) 0.0781(8) Uani 1 8 j d . . .

loop_
_atom_site_aniso_label
_atom_site_aniso_U_11
_atom_site_aniso_U_22
_atom_site_aniso_U_33
_atom_site_aniso_U_23
_atom_site_aniso_U_13
_atom_site_aniso_U_12
Ni1 0.0447(4) 0.0325(4) 0.0341(4) 0.000 0.0206(3) 0.000
O1 0.0407(18) 0.0439(19) 0.0412(18) 0.000 0.0208(16) 0.000
C5 0.049(3) 0.064(4) 0.068(4) 0.000 0.029(3) 0.000
N1 0.065(2) 0.0418(17) 0.0484(17) -0.0049(14) 0.0344(16) -0.0098(15)
N2 0.107(3) 0.083(3) 0.058(2) -0.026(2) 0.053(2) -0.058(3)
N3 0.091(3) 0.068(3) 0.063(2) -0.0232(19) 0.049(2) -0.040(2)
C1 0.066(2) 0.051(2) 0.052(2) -0.0122(18) 0.037(2) -0.018(2)
C2 0.097(4) 0.069(3) 0.079(3) -0.017(3) 0.058(3) -0.039(3)
C3 0.126(5) 0.076(3) 0.089(4) -0.016(3) 0.081(4) -0.043(4)
C4 0.093(3) 0.055(3) 0.062(3) -0.004(2) 0.051(3) -0.019(2)
B1 0.040(2) 0.0141(17) 0.042(2) 0.000 0.035(2) 0.000
F1 0.111(4) 0.092(3) 0.089(3) 0.000 0.056(3) 0.000
F2 0.168(5) 0.068(3) 0.222(7) 0.000 0.175(6) 0.000
F3 0.095(2) 0.0565(15) 0.097(2) -0.0078(15) 0.0702(19) 0.0020(14)

loop_
_atom_type_symbol
_atom_type_description
_atom_type_scat_dispersion_real
_atom_type_scat_dispersion_imag
_atom_type_scat_source
C C 0.0033 0.0016 'International Tables Vol C Tables 4.2.6.8 and 6.1.1.4'
H H 0.0000 0.0000 'International Tables Vol C Tables 4.2.6.8 and 6.1.1.4'
B B 0.0013 0.0007 'International Tables Vol C Tables 4.2.6.8 and 6.1.1.4'
N N 0.0061 0.0033 'International Tables Vol C Tables 4.2.6.8 and 6.1.1.4'
O O 0.0106 0.0060 'International Tables Vol C Tables 4.2.6.8 and 6.1.1.4'
F F 0.0171 0.0103 'International Tables Vol C Tables 4.2.6.8 and 6.1.1.4'
Ni Ni 0.3393 1.1124 'International Tables Vol C Tables 4.2.6.8 and 6.1.1.4'

loop_
_geom_angle_atom_site_label_1
_geom_angle_atom_site_label_2
_geom_angle_atom_site_label_3
_geom_angle
_geom_angle_site_symmetry_1
_geom_angle_site_symmetry_3
_geom_angle_publ_flag
O1 Ni1 O1 79.45(16) 5 . ?
O1 Ni1 N1 172.25(14) 5 . ?
O1 Ni1 N1 95.74(14) . . ?
O1 Ni1 N1 95.74(14) 5 2 ?
O1 Ni1 N1 172.25(14) . 2 ?
N1 Ni1 N1 89.7(2) . 2 ?
O1 Ni1 Ni1 39.73(8) 5 5 ?
O1 Ni1 Ni1 39.73(8) . 5 ?
N1 Ni1 Ni1 135.17(10) . 5 ?
N1 Ni1 Ni1 135.17(10) 2 5 ?
C5 O1 Ni1 123.84(18) . 5 ?
C5 O1 Ni1 123.84(18) . . ?
Ni1 O1 Ni1 100.55(16) 5 . ?
O1 C5 H5A 109.6 . . ?
O1 C5 H5B 109.0 . . ?
H5A C5 H5B 103.3 . . ?
C1 N1 C4 117.7(4) . . ?
C1 N1 Ni1 124.3(3) . . ?
C4 N1 Ni1 117.9(3) . . ?
C1 N2 H2A 120.2 . . ?
C1 N2 H2B 119.8 . . ?
H2A N2 H2B 120.0 . . ?
C2 N3 C1 117.9(4) . . ?
N2 C1 N1 120.3(4) . . ?
N2 C1 N3 117.4(4) . . ?
N1 C1 N3 122.3(4) . . ?
N3 C2 C3 123.1(5) . . ?
N3 C2 H2 118.1 . . ?
C3 C2 H2 118.8 . . ?
C2 C3 C4 116.9(5) . . ?
C2 C3 H3 121.7 . . ?
C4 C3 H3 121.4 . . ?
N1 C4 C3 121.9(4) . . ?
N1 C4 H4 118.6 . . ?
C3 C4 H4 119.5 . . ?
F2 B1 F1 113.3(5) . . ?
F2 B1 F3 109.8(3) . . ?
F1 B1 F3 107.3(3) . . ?
F2 B1 F3 109.8(3) . 6 ?
F1 B1 F3 107.3(3) . 6 ?
F3 B1 F3 109.3(4) . 6 ?

loop_
_geom_bond_atom_site_label_1
_geom_bond_atom_site_label_2
_geom_bond_distance
_geom_bond_site_symmetry_2
_geom_bond_publ_flag
Ni1 O1 1.927(2) 5 ?
Ni1 O1 1.927(2) . ?
Ni1 N1 2.019(3) . ?
Ni1 N1 2.019(3) 2 ?
Ni1 Ni1 2.9636(13) 5 ?
O1 C5 1.419(7) . ?
O1 Ni1 1.927(2) 5 ?
C5 H5A 0.9647 . ?
C5 H5B 0.9540 . ?
N1 C1 1.347(5) . ?
N1 C4 1.348(6) . ?
N2 C1 1.299(6) . ?
N2 H2A 0.9010 . ?
N2 H2B 0.9033 . ?
N3 C2 1.315(6) . ?
N3 C1 1.369(5) . ?
C2 C3 1.364(8) . ?
C2 H2 0.9633 . ?
C3 C4 1.372(7) . ?
C3 H3 0.9622 . ?
C4 H4 0.9609 . ?
B1 F2 1.364(6) . ?
B1 F1 1.384(7) . ?
B1 F3 1.425(4) . ?
B1 F3 1.425(4) 6 ?

loop_
_geom_hbond_atom_site_label_D
_geom_hbond_atom_site_label_H
_geom_hbond_atom_site_label_A
_geom_hbond_distance_DH
_geom_hbond_distance_HA
_geom_hbond_distance_DA
_geom_hbond_angle_DHA
_geom_hbond_site_symmetry_A
N2 H2B F1 0.90 2.39 3.104(6) 136.1 5
N2 H2B F3 0.90 2.24 3.026(5) 144.7 2
N2 H2A N3 0.90 2.10 3.003(5) 178.5 7_556

loop_
_geom_torsion_atom_site_label_1
_geom_torsion_atom_site_label_2
_geom_torsion_atom_site_label_3
_geom_torsion_atom_site_label_4
_geom_torsion
_geom_torsion_site_symmetry_1
_geom_torsion_site_symmetry_2
_geom_torsion_site_symmetry_3
_geom_torsion_site_symmetry_4
_geom_torsion_publ_flag
O1 Ni1 O1 C5 143.8(5) 5 . . . ?
N1 Ni1 O1 C5 -30.1(5) . . . . ?
N1 Ni1 O1 C5 -164.0(9) 2 . . . ?
Ni1 Ni1 O1 C5 143.8(5) 5 . . . ?
O1 Ni1 O1 Ni1 0.0 5 . . 5 ?
N1 Ni1 O1 Ni1 -173.85(15) . . . 5 ?
N1 Ni1 O1 Ni1 52.2(10) 2 . . 5 ?
O1 Ni1 N1 C1 -116.0(9) 5 . . . ?
O1 Ni1 N1 C1 -64.7(4) . . . . ?
N1 Ni1 N1 C1 109.8(4) 2 . . . ?
Ni1 Ni1 N1 C1 -70.2(4) 5 . . . ?
O1 Ni1 N1 C4 66.4(11) 5 . . . ?
O1 Ni1 N1 C4 117.7(4) . . . . ?
N1 Ni1 N1 C4 -67.9(4) 2 . . . ?
Ni1 Ni1 N1 C4 112.1(4) 5 . . . ?
C4 N1 C1 N2 -179.2(5) . . . . ?
Ni1 N1 C1 N2 3.1(7) . . . . ?
C4 N1 C1 N3 1.7(7) . . . . ?
Ni1 N1 C1 N3 -176.0(4) . . . . ?
C2 N3 C1 N2 179.0(6) . . . . ?
C2 N3 C1 N1 -1.9(8) . . . . ?
C1 N3 C2 C3 -0.8(10) . . . . ?
N3 C2 C3 C4 3.4(10) . . . . ?
C1 N1 C4 C3 1.1(8) . . . . ?
Ni1 N1 C4 C3 179.0(5) . . . . ?
C2 C3 C4 N1 -3.6(10) . . . . ?
